data_7013638
loop_
_publ_author_name
'Lo, Kenneth Kam-Wing'
'Li, Chi-Kwan'
'Lau, Kin-Wai'
'Zhu, Nianyong'

_publ_section_title
;
 Luminescent cyclometallated rhodium(iii) bis(pyridylbenzaldehyde)
 complexes with long-lived excited states
;
_journal_issue 24
_journal_name_full 'Dalton Transactions'
_journal_page_first 4682
_journal_paper_doi 10.1039/b310899f
_journal_year 2003
_chemical_formula_moiety 'C38 H36 Cl5 N4 O4 Rh'
_chemical_formula_sum 'C38 H36 Cl5 N4 O4 Rh'
_chemical_formula_weight 892.87
_space_group_IT_number 2
_symmetry_cell_setting triclinic
_symmetry_space_group_name_Hall '-P 1'
_symmetry_space_group_name_H-M 'P -1'
_atom_sites_solution_hydrogens geom
_atom_sites_solution_primary direct
_atom_sites_solution_secondary difmap
_audit_creation_method SHELXL-97
_cell_angle_alpha 83.27(3)
_cell_angle_beta 83.22(3)
_cell_angle_gamma 71.20(3)
_cell_formula_units_Z 2
_cell_length_a 11.624(2)
_cell_length_b 13.444(3)
_cell_length_c 13.649(3)
_cell_measurement_reflns_used 0
_cell_measurement_temperature 253(2)
_cell_measurement_theta_max 0
_cell_measurement_theta_min 0
_cell_volume 1997.9(8)
_computing_cell_refinement Scalepack
_computing_data_collection Marcontrol
_computing_data_reduction Denzo
_computing_molecular_graphics 'Ortep-3 for Windows (Farrugia, 1997)'
_computing_publication_material 'WinGX publication routines (Farrugia, 1999)'
_computing_structure_refinement 'SHELXL-97 (Sheldrick, 1997)'
_computing_structure_solution SIR-97
_diffrn_ambient_temperature 253(2)
_diffrn_measured_fraction_theta_full 0.910
_diffrn_measured_fraction_theta_max 0.910
_diffrn_measurement_device_type 'marresearch IPDS mar300'
_diffrn_measurement_method Oscillation
_diffrn_radiation_monochromator graphite
_diffrn_radiation_source 'fine-focus sealed tube'
_diffrn_radiation_type MoK\a
_diffrn_radiation_wavelength 0.71073
_diffrn_reflns_av_R_equivalents 0.0324
_diffrn_reflns_av_sigmaI/netI 0.0643
_diffrn_reflns_limit_h_max 13
_diffrn_reflns_limit_h_min -13
_diffrn_reflns_limit_k_max 16
_diffrn_reflns_limit_k_min -16
_diffrn_reflns_limit_l_max 16
_diffrn_reflns_limit_l_min -16
_diffrn_reflns_number 12966
_diffrn_reflns_theta_full 25.45
_diffrn_reflns_theta_max 25.45
_diffrn_reflns_theta_min 1.51
_exptl_absorpt_coefficient_mu 0.806
_exptl_absorpt_correction_type none
_exptl_crystal_colour yellow
_exptl_crystal_density_diffrn 1.484
_exptl_crystal_density_method 'not measured'
_exptl_crystal_description prism
_exptl_crystal_F_000 908
_exptl_crystal_size_max 0.5
_exptl_crystal_size_mid 0.2
_exptl_crystal_size_min 0.15
_refine_diff_density_max 1.469
_refine_diff_density_min -0.916
_refine_diff_density_rms 0.150
_refine_ls_extinction_method none
_refine_ls_goodness_of_fit_ref 1.062
_refine_ls_hydrogen_treatment mixed
_refine_ls_matrix_type full
_refine_ls_number_parameters 463
_refine_ls_number_reflns 6732
_refine_ls_number_restraints 7
_refine_ls_restrained_S_all 1.065
_refine_ls_R_factor_all 0.0717
_refine_ls_R_factor_gt 0.0608
_refine_ls_shift/su_max 0.001
_refine_ls_shift/su_mean 0.000
_refine_ls_structure_factor_coef Fsqd
_refine_ls_weighting_details 'calc w=1/[\s^2^(Fo^2^)+(0.1447P)^2^+0.0000P] where P=(Fo^2^+2Fc^2^)/3'
_refine_ls_weighting_scheme calc
_refine_ls_wR_factor_gt 0.1879
_refine_ls_wR_factor_ref 0.1985
_reflns_number_gt 5463
_reflns_number_total 6732
_reflns_threshold_expression >2sigma(I)
_cod_data_source_file b310899f.txt
_cod_data_source_block mar1016
_cod_original_cell_volume 1997.9(7)
_cod_database_code 7013638

loop_
_symmetry_equiv_pos_as_xyz
'x, y, z'
'-x, -y, -z'

loop_
_atom_site_label
_atom_site_type_symbol
_atom_site_fract_x
_atom_site_fract_y
_atom_site_fract_z
_atom_site_U_iso_or_equiv
_atom_site_adp_type
_atom_site_occupancy
_atom_site_symmetry_multiplicity
_atom_site_calc_flag
_atom_site_refinement_flags
_atom_site_disorder_assembly
_atom_site_disorder_group
Rh1 Rh 0.76316(3) 0.34162(3) 0.73783(3) 0.03350(18) Uani 1 1 d . . .
O1 O 0.1777(4) 0.4427(5) 0.6677(5) 0.0814(16) Uani 1 1 d . . .
O2 O 0.6900(8) 0.6993(7) 0.9685(7) 0.126(3) Uani 1 1 d . . .
N1 N 0.7910(4) 0.4759(3) 0.6642(3) 0.0362(9) Uani 1 1 d . . .
N2 N 0.7141(4) 0.2198(4) 0.8144(3) 0.0396(10) Uani 1 1 d . . .
N3 N 0.9495(4) 0.2714(4) 0.7748(3) 0.0390(10) Uani 1 1 d . . .
N4 N 0.8524(4) 0.2537(3) 0.6130(3) 0.0361(9) Uani 1 1 d . . .
C1 C 0.8971(5) 0.4961(5) 0.6500(4) 0.0445(13) Uani 1 1 d . . .
H1 H 0.9654 0.4477 0.6764 0.053 Uiso 1 1 calc R . .
C2 C 0.9079(6) 0.5862(5) 0.5976(5) 0.0567(16) Uani 1 1 d . . .
H2 H 0.9829 0.5984 0.5886 0.068 Uiso 1 1 calc R . .
C3 C 0.8074(6) 0.6589(5) 0.5580(5) 0.0581(16) Uani 1 1 d . . .
H3 H 0.8133 0.7206 0.5222 0.070 Uiso 1 1 calc R . .
C4 C 0.6999(6) 0.6382(5) 0.5727(5) 0.0523(15) Uani 1 1 d . . .
H4 H 0.6309 0.6864 0.5469 0.063 Uiso 1 1 calc R . .
C5 C 0.6915(4) 0.5465(4) 0.6253(4) 0.0391(12) Uani 1 1 d . . .
C6 C 0.5815(4) 0.5129(4) 0.6431(4) 0.0393(12) Uani 1 1 d . . .
C7 C 0.5974(4) 0.4125(4) 0.6922(4) 0.0344(11) Uani 1 1 d . . .
C8 C 0.4974(5) 0.3756(4) 0.7024(4) 0.0402(12) Uani 1 1 d . . .
H8 H 0.5055 0.3080 0.7320 0.048 Uiso 1 1 calc R . .
C9 C 0.3848(5) 0.4377(5) 0.6692(4) 0.0440(13) Uani 1 1 d . . .
C10 C 0.3708(5) 0.5377(5) 0.6237(5) 0.0531(15) Uani 1 1 d . . .
H10 H 0.2957 0.5788 0.6021 0.064 Uiso 1 1 calc R . .
C11 C 0.4675(5) 0.5763(5) 0.6102(5) 0.0524(15) Uani 1 1 d . . .
H11 H 0.4585 0.6437 0.5797 0.063 Uiso 1 1 calc R . .
C12 C 0.2827(5) 0.3928(6) 0.6835(5) 0.0589(16) Uani 1 1 d . . .
H12 H 0.2997 0.3220 0.7061 0.071 Uiso 1 1 calc R . .
C13 C 0.7125(6) 0.1326(5) 0.7747(5) 0.0508(14) Uani 1 1 d . . .
H13 H 0.7380 0.1258 0.7079 0.061 Uiso 1 1 calc R . .
C14 C 0.6751(6) 0.0536(5) 0.8285(5) 0.0622(18) Uani 1 1 d . . .
H14 H 0.6788 -0.0070 0.7999 0.075 Uiso 1 1 calc R . .
C15 C 0.6316(7) 0.0673(6) 0.9268(6) 0.071(2) Uani 1 1 d . . .
H15 H 0.6036 0.0165 0.9651 0.085 Uiso 1 1 calc R . .
C16 C 0.6305(7) 0.1547(6) 0.9659(5) 0.0662(19) Uani 1 1 d . . .
H16 H 0.6015 0.1637 1.0318 0.079 Uiso 1 1 calc R . .
C17 C 0.6718(5) 0.2328(5) 0.9100(4) 0.0489(14) Uani 1 1 d . . .
C18 C 0.6683(5) 0.3347(5) 0.9421(4) 0.0497(14) Uani 1 1 d . . .
C19 C 0.7017(5) 0.4039(4) 0.8669(4) 0.0413(12) Uani 1 1 d . . .
C20 C 0.6978(5) 0.5034(5) 0.8937(4) 0.0473(13) Uani 1 1 d . . .
H20 H 0.7169 0.5525 0.8463 0.057 Uiso 1 1 calc R . .
C21 C 0.6650(6) 0.5272(6) 0.9917(5) 0.0591(17) Uani 1 1 d . . .
C22 C 0.6332(6) 0.4591(6) 1.0627(5) 0.0651(19) Uani 1 1 d . . .
H22 H 0.6108 0.4778 1.1274 0.078 Uiso 1 1 calc R . .
C23 C 0.6341(6) 0.3621(6) 1.0387(5) 0.0616(17) Uani 1 1 d . . .
H23 H 0.6119 0.3152 1.0869 0.074 Uiso 1 1 calc R . .
C24 C 0.6621(8) 0.6279(7) 1.0228(8) 0.083(2) Uani 1 1 d . . .
H24 H 0.6374 0.6400 1.0889 0.099 Uiso 1 1 calc R . .
C25 C 0.9925(5) 0.2828(5) 0.8591(4) 0.0491(14) Uani 1 1 d . . .
H25 H 0.9391 0.3232 0.9062 0.059 Uiso 1 1 calc R . .
C26 C 1.1134(5) 0.2365(5) 0.8774(5) 0.0508(14) Uani 1 1 d . . .
H26 H 1.1397 0.2442 0.9370 0.061 Uiso 1 1 calc R . .
C27 C 1.1952(5) 0.1786(4) 0.8073(4) 0.0429(12) Uani 1 1 d . . .
C28 C 1.1510(5) 0.1675(4) 0.7206(4) 0.0429(12) Uani 1 1 d . . .
H28 H 1.2033 0.1289 0.6718 0.052 Uiso 1 1 calc R . .
C29 C 1.0280(4) 0.2146(4) 0.7070(4) 0.0356(11) Uani 1 1 d . . .
C30 C 0.9748(4) 0.2040(4) 0.6153(4) 0.0358(11) Uani 1 1 d . . .
C31 C 1.0431(5) 0.1481(4) 0.5388(4) 0.0409(12) Uani 1 1 d . . .
H31 H 1.1264 0.1148 0.5422 0.049 Uiso 1 1 calc R . .
C32 C 0.9875(5) 0.1414(5) 0.4566(4) 0.0444(13) Uani 1 1 d . . .
C33 C 0.8638(6) 0.1889(5) 0.4568(4) 0.0500(14) Uani 1 1 d . . .
H33 H 0.8236 0.1837 0.4036 0.060 Uiso 1 1 calc R . .
C34 C 0.7991(5) 0.2437(5) 0.5340(4) 0.0445(13) Uani 1 1 d . . .
H34 H 0.7154 0.2751 0.5320 0.053 Uiso 1 1 calc R . .
C35 C 1.3272(5) 0.1247(5) 0.8269(5) 0.0578(16) Uani 1 1 d . . .
H35A H 1.3702 0.0885 0.7703 0.087 Uiso 1 1 calc R . .
H35B H 1.3316 0.0749 0.8839 0.087 Uiso 1 1 calc R . .
H35C H 1.3635 0.1765 0.8388 0.087 Uiso 1 1 calc R . .
C36 C 1.0630(6) 0.0833(6) 0.3694(5) 0.0638(18) Uani 1 1 d . . .
H36A H 1.0106 0.0865 0.3189 0.096 Uiso 1 1 calc R . .
H36B H 1.1021 0.0109 0.3913 0.096 Uiso 1 1 calc R . .
H36C H 1.1237 0.1158 0.3430 0.096 Uiso 1 1 calc R . .
C37 C 1.5354(8) 0.1204(7) 0.3129(6) 0.085(2) Uani 1 1 d . . .
H37A H 1.5366 0.0478 0.3288 0.102 Uiso 1 1 calc R . .
H37B H 1.5123 0.1562 0.3733 0.102 Uiso 1 1 calc R . .
Cl1 Cl 0.53621(19) 0.14941(15) 0.57233(15) 0.0736(5) Uani 1 1 d . . .
Cl2 Cl 1.4282(3) 0.1833(2) 0.22488(18) 0.0989(7) Uani 1 1 d . . .
Cl3 Cl 1.6829(3) 0.1241(2) 0.26231(19) 0.1057(8) Uani 1 1 d . . .
Cl4 Cl 0.9532(11) 0.2702(8) 1.1415(8) 0.181(4) Uiso 0.50 1 d PD A 1
Cl5 Cl 0.9811(7) 0.4638(6) 1.0640(6) 0.145(2) Uiso 0.50 1 d PD . 1
C38 C 0.941(5) 0.3942(17) 1.163(3) 0.212(9) Uiso 0.50 1 d PD A 1
H38A H 0.8576 0.4301 1.1862 0.255 Uiso 0.50 1 calc PR A 1
H38B H 0.9924 0.3913 1.2150 0.255 Uiso 0.50 1 calc PR A 1
Cl4' Cl 0.8780(13) 0.2816(11) 1.1820(10) 0.221(5) Uiso 0.50 1 d PD B 2
Cl5' Cl 1.0781(10) 0.3422(10) 1.1486(9) 0.215(4) Uiso 0.50 1 d PD B 2
C38' C 0.929(3) 0.383(3) 1.184(4) 0.212(9) Uiso 0.50 1 d PD B 2
H38C H 0.9153 0.4065 1.2505 0.255 Uiso 0.50 1 calc PR B 2
H38D H 0.8865 0.4418 1.1395 0.255 Uiso 0.50 1 calc PR B 2
O3' O 1.0289(10) -0.0079(10) 0.8949(9) 0.077(2) Uiso 0.50 1 d P C 2
O3 O 0.9754(10) 0.0077(10) 0.8973(9) 0.077(2) Uiso 0.50 1 d P D 1
O4 O 1.3309(4) 0.0734(4) 0.5105(5) 0.0804(15) Uani 1 1 d . . .

loop_
_atom_site_aniso_label
_atom_site_aniso_U_11
_atom_site_aniso_U_22
_atom_site_aniso_U_33
_atom_site_aniso_U_23
_atom_site_aniso_U_13
_atom_site_aniso_U_12
Rh1 0.0272(3) 0.0381(3) 0.0341(3) -0.00315(17) -0.00154(16) -0.00891(18)
O1 0.033(2) 0.091(4) 0.120(5) 0.004(3) -0.016(3) -0.020(2)
O2 0.139(7) 0.113(6) 0.130(7) -0.058(5) -0.043(5) -0.016(5)
N1 0.031(2) 0.041(2) 0.035(2) -0.0052(18) -0.0015(18) -0.0102(19)
N2 0.035(2) 0.042(2) 0.040(2) 0.0009(19) -0.0013(19) -0.0115(19)
N3 0.035(2) 0.042(2) 0.039(2) -0.0062(19) -0.0049(19) -0.0091(19)
N4 0.030(2) 0.041(2) 0.036(2) -0.0019(18) -0.0048(17) -0.0099(19)
C1 0.036(3) 0.050(3) 0.051(3) -0.004(3) -0.002(2) -0.019(3)
C2 0.047(3) 0.060(4) 0.069(4) -0.003(3) 0.000(3) -0.028(3)
C3 0.056(4) 0.049(3) 0.073(4) 0.004(3) -0.003(3) -0.026(3)
C4 0.044(3) 0.044(3) 0.069(4) 0.005(3) -0.008(3) -0.017(3)
C5 0.029(3) 0.040(3) 0.047(3) -0.004(2) -0.004(2) -0.009(2)
C6 0.026(2) 0.043(3) 0.047(3) -0.003(2) -0.005(2) -0.008(2)
C7 0.032(2) 0.038(3) 0.033(3) -0.007(2) 0.004(2) -0.013(2)
C8 0.031(3) 0.042(3) 0.046(3) -0.002(2) -0.004(2) -0.010(2)
C9 0.033(3) 0.053(3) 0.047(3) -0.005(3) -0.003(2) -0.015(2)
C10 0.036(3) 0.056(4) 0.064(4) 0.001(3) -0.006(3) -0.012(3)
C11 0.038(3) 0.046(3) 0.068(4) 0.013(3) -0.015(3) -0.008(3)
C12 0.040(3) 0.069(4) 0.071(4) -0.003(3) -0.005(3) -0.022(3)
C13 0.057(3) 0.046(3) 0.052(3) -0.001(3) -0.004(3) -0.020(3)
C14 0.071(4) 0.050(4) 0.071(5) 0.004(3) -0.008(4) -0.029(3)
C15 0.083(5) 0.070(5) 0.068(5) 0.017(4) -0.005(4) -0.043(4)
C16 0.077(5) 0.076(5) 0.044(4) 0.012(3) 0.000(3) -0.030(4)
C17 0.043(3) 0.059(4) 0.042(3) 0.004(3) -0.005(2) -0.015(3)
C18 0.040(3) 0.064(4) 0.041(3) -0.006(3) -0.004(2) -0.011(3)
C19 0.030(3) 0.050(3) 0.042(3) -0.005(2) -0.003(2) -0.009(2)
C20 0.040(3) 0.054(3) 0.048(3) -0.014(3) -0.003(2) -0.011(3)
C21 0.041(3) 0.071(4) 0.063(4) -0.026(3) -0.008(3) -0.006(3)
C22 0.055(4) 0.089(5) 0.046(4) -0.021(4) 0.001(3) -0.012(4)
C23 0.060(4) 0.083(5) 0.040(3) -0.009(3) 0.006(3) -0.023(4)
C24 0.078(5) 0.074(5) 0.092(6) -0.028(5) -0.017(5) -0.008(5)
C25 0.039(3) 0.062(4) 0.045(3) -0.013(3) -0.008(2) -0.010(3)
C26 0.042(3) 0.058(4) 0.052(3) -0.006(3) -0.017(3) -0.010(3)
C27 0.035(3) 0.043(3) 0.050(3) -0.002(2) -0.009(2) -0.009(2)
C28 0.034(3) 0.047(3) 0.043(3) 0.001(2) -0.003(2) -0.006(2)
C29 0.030(2) 0.040(3) 0.037(3) -0.002(2) -0.004(2) -0.011(2)
C30 0.031(2) 0.038(3) 0.039(3) -0.003(2) 0.001(2) -0.012(2)
C31 0.037(3) 0.039(3) 0.045(3) -0.005(2) 0.002(2) -0.011(2)
C32 0.050(3) 0.047(3) 0.036(3) -0.005(2) 0.000(2) -0.016(3)
C33 0.052(3) 0.060(4) 0.039(3) -0.004(3) -0.009(3) -0.018(3)
C34 0.047(3) 0.052(3) 0.039(3) -0.009(2) -0.006(2) -0.019(3)
C35 0.038(3) 0.066(4) 0.065(4) -0.009(3) -0.018(3) -0.005(3)
C36 0.067(4) 0.070(4) 0.049(4) -0.023(3) 0.002(3) -0.011(4)
C37 0.113(7) 0.083(6) 0.055(4) 0.007(4) -0.005(4) -0.030(5)
Cl1 0.0862(13) 0.0688(11) 0.0729(12) -0.0176(9) -0.0138(10) -0.0274(10)
Cl2 0.1135(18) 0.0967(16) 0.0807(15) 0.0002(12) -0.0133(13) -0.0255(14)
Cl3 0.123(2) 0.129(2) 0.0836(15) 0.0009(14) -0.0242(14) -0.0623(18)
O4 0.042(2) 0.075(3) 0.115(4) -0.017(3) 0.003(3) -0.006(2)

loop_
_atom_type_symbol
_atom_type_description
_atom_type_scat_dispersion_real
_atom_type_scat_dispersion_imag
_atom_type_scat_source
Rh Rh -1.1178 0.9187 'International Tables Vol C Tables 4.2.6.8 and 6.1.1.4'
O O 0.0106 0.0060 'International Tables Vol C Tables 4.2.6.8 and 6.1.1.4'
N N 0.0061 0.0033 'International Tables Vol C Tables 4.2.6.8 and 6.1.1.4'
C C 0.0033 0.0016 'International Tables Vol C Tables 4.2.6.8 and 6.1.1.4'
Cl Cl 0.1484 0.1585 'International Tables Vol C Tables 4.2.6.8 and 6.1.1.4'
H H 0.0000 0.0000 'International Tables Vol C Tables 4.2.6.8 and 6.1.1.4'

loop_
_geom_angle_atom_site_label_1
_geom_angle_atom_site_label_2
_geom_angle_atom_site_label_3
_geom_angle
_geom_angle_site_symmetry_1
_geom_angle_site_symmetry_3
_geom_angle_publ_flag
C7 Rh1 C19 88.2(2) . . ?
C7 Rh1 N2 93.25(19) . . ?
C19 Rh1 N2 80.7(2) . . ?
C7 Rh1 N1 80.72(18) . . ?
C19 Rh1 N1 95.5(2) . . ?
N2 Rh1 N1 172.99(15) . . ?
C7 Rh1 N4 100.81(18) . . ?
C19 Rh1 N4 170.05(18) . . ?
N2 Rh1 N4 94.45(17) . . ?
N1 Rh1 N4 90.21(16) . . ?
C7 Rh1 N3 174.65(18) . . ?
C19 Rh1 N3 95.12(19) . . ?
N2 Rh1 N3 91.44(17) . . ?
N1 Rh1 N3 94.76(17) . . ?
N4 Rh1 N3 76.23(16) . . ?
C1 N1 C5 119.1(5) . . ?
C1 N1 Rh1 125.7(4) . . ?
C5 N1 Rh1 115.2(3) . . ?
C17 N2 C13 118.9(5) . . ?
C17 N2 Rh1 116.0(4) . . ?
C13 N2 Rh1 125.0(4) . . ?
C29 N3 C25 118.2(5) . . ?
C29 N3 Rh1 116.7(3) . . ?
C25 N3 Rh1 125.2(4) . . ?
C34 N4 C30 117.6(5) . . ?
C34 N4 Rh1 126.3(4) . . ?
C30 N4 Rh1 116.1(3) . . ?
N1 C1 C2 121.6(5) . . ?
C1 C2 C3 119.9(6) . . ?
C4 C3 C2 118.3(6) . . ?
C3 C4 C5 120.7(6) . . ?
N1 C5 C4 120.4(5) . . ?
N1 C5 C6 113.6(5) . . ?
C4 C5 C6 126.0(5) . . ?
C7 C6 C11 121.9(5) . . ?
C7 C6 C5 115.7(5) . . ?
C11 C6 C5 122.4(5) . . ?
C8 C7 C6 116.7(5) . . ?
C8 C7 Rh1 128.8(4) . . ?
C6 C7 Rh1 114.5(4) . . ?
C7 C8 C9 121.6(5) . . ?
C10 C9 C8 120.4(5) . . ?
C10 C9 C12 121.3(6) . . ?
C8 C9 C12 118.3(5) . . ?
C11 C10 C9 119.9(6) . . ?
C10 C11 C6 119.5(6) . . ?
O1 C12 C9 124.3(7) . . ?
N2 C13 C14 123.1(6) . . ?
C13 C14 C15 117.8(7) . . ?
C16 C15 C14 119.3(6) . . ?
C15 C16 C17 121.7(7) . . ?
N2 C17 C16 119.2(6) . . ?
N2 C17 C18 113.7(5) . . ?
C16 C17 C18 126.9(6) . . ?
C23 C18 C19 121.8(6) . . ?
C23 C18 C17 123.3(6) . . ?
C19 C18 C17 114.9(5) . . ?
C18 C19 C20 117.1(5) . . ?
C18 C19 Rh1 114.4(4) . . ?
C20 C19 Rh1 128.3(4) . . ?
C21 C20 C19 119.4(6) . . ?
C22 C21 C20 122.3(7) . . ?
C22 C21 C24 116.5(7) . . ?
C20 C21 C24 121.2(8) . . ?
C21 C22 C23 119.7(6) . . ?
C22 C23 C18 119.7(7) . . ?
O2 C24 C21 125.6(9) . . ?
N3 C25 C26 122.1(5) . . ?
C25 C26 C27 120.0(6) . . ?
C26 C27 C28 117.8(5) . . ?
C26 C27 C35 121.0(5) . . ?
C28 C27 C35 121.1(5) . . ?
C27 C28 C29 119.6(5) . . ?
N3 C29 C28 122.3(5) . . ?
N3 C29 C30 115.7(4) . . ?
C28 C29 C30 121.9(5) . . ?
N4 C30 C31 121.9(5) . . ?
N4 C30 C29 115.2(4) . . ?
C31 C30 C29 122.9(4) . . ?
C30 C31 C32 119.7(5) . . ?
C33 C32 C31 117.7(5) . . ?
C33 C32 C36 122.0(5) . . ?
C31 C32 C36 120.3(5) . . ?
C34 C33 C32 120.9(5) . . ?
N4 C34 C33 122.1(5) . . ?
Cl2 C37 Cl3 109.1(4) . . ?
C38 Cl5 Cl5 172.3(19) . 2_767 ?
Cl5 C38 Cl4 114(2) . . ?
Cl4' C38' Cl5' 106.8(18) . . ?

loop_
_geom_bond_atom_site_label_1
_geom_bond_atom_site_label_2
_geom_bond_distance
_geom_bond_site_symmetry_2
_geom_bond_publ_flag
Rh1 C7 1.992(5) . ?
Rh1 C19 1.995(6) . ?
Rh1 N2 2.040(4) . ?
Rh1 N1 2.062(4) . ?
Rh1 N4 2.153(4) . ?
Rh1 N3 2.160(4) . ?
O1 C12 1.219(7) . ?
O2 C24 1.247(12) . ?
N1 C1 1.334(7) . ?
N1 C5 1.356(7) . ?
N2 C17 1.349(7) . ?
N2 C13 1.353(8) . ?
N3 C29 1.338(7) . ?
N3 C25 1.351(7) . ?
N4 C34 1.346(7) . ?
N4 C30 1.366(6) . ?
C1 C2 1.366(9) . ?
C2 C3 1.379(9) . ?
C3 C4 1.353(8) . ?
C4 C5 1.378(8) . ?
C5 C6 1.474(7) . ?
C6 C7 1.400(8) . ?
C6 C11 1.416(8) . ?
C7 C8 1.391(7) . ?
C8 C9 1.401(8) . ?
C9 C10 1.382(9) . ?
C9 C12 1.480(8) . ?
C10 C11 1.369(8) . ?
C13 C14 1.378(9) . ?
C14 C15 1.388(10) . ?
C15 C16 1.342(11) . ?
C16 C17 1.403(9) . ?
C17 C18 1.474(9) . ?
C18 C23 1.387(8) . ?
C18 C19 1.408(8) . ?
C19 C20 1.413(8) . ?
C20 C21 1.392(9) . ?
C21 C22 1.356(10) . ?
C21 C24 1.454(11) . ?
C22 C23 1.378(10) . ?
C25 C26 1.381(8) . ?
C26 C27 1.381(8) . ?
C27 C28 1.386(8) . ?
C27 C35 1.512(8) . ?
C28 C29 1.389(7) . ?
C29 C30 1.500(7) . ?
C30 C31 1.375(7) . ?
C31 C32 1.384(8) . ?
C32 C33 1.372(8) . ?
C32 C36 1.525(8) . ?
C33 C34 1.362(8) . ?
C37 Cl2 1.773(8) . ?
C37 Cl3 1.785(9) . ?
Cl4 C38 1.68(2) . ?
Cl5 C38 1.66(2) . ?
Cl5 Cl5 1.971(16) 2_767 ?
Cl4' C38' 1.66(2) . ?
Cl5' C38' 1.67(2) . ?
